data_4074108
loop_
_publ_author_name
'Khramov, Dimitri M.'
'Lynch, Vincent M.'
'Bielawski, Christopher W.'

_publ_section_title
;
 N-Heterocyclic Carbene&#x2212;Transition Metal Complexes:&#x00A0;
 Spectroscopic and Crystallographic Analyses of \p-Back-bonding
 Interactions
;
_journal_issue 24
_journal_name_full Organometallics
_journal_page_first 6042
_journal_paper_doi 10.1021/om700591z
_journal_volume 26
_journal_year 2007
_chemical_formula_moiety 'C5 H6 N2 Cl2 1-, Rh 2+, Cl 1-, C8 H12'
_chemical_formula_sum 'C13 H18 Cl3 N2 Rh'
_chemical_formula_weight 411.55
_chemical_name_systematic
;
 ?
;
_space_group_IT_number 15
_symmetry_cell_setting monoclinic
_symmetry_space_group_name_Hall '-C 2yc'
_symmetry_space_group_name_H-M 'C 1 2/c 1'
_atom_sites_solution_hydrogens geom
_atom_sites_solution_primary direct
_atom_sites_solution_secondary difmap
_audit_creation_method SHELXL-97
_cell_angle_alpha 90.00
_cell_angle_beta 113.8410(9)
_cell_angle_gamma 90.00
_cell_formula_units_Z 8
_cell_length_a 18.6430(3)
_cell_length_b 12.0050(2)
_cell_length_c 14.9100(2)
_cell_measurement_reflns_used 3598
_cell_measurement_temperature 153(2)
_cell_measurement_theta_max 27.5
_cell_measurement_theta_min 1
_cell_volume 3052.25(8)
_computing_cell_refinement 'Collect software, Nonius B.V. 1998'
_computing_data_collection 'Collect software, Nonius B.V. 1998'
_computing_data_reduction
;
DENZO and Scalepack (Otwinoski and Minor, 1997)
;
_computing_molecular_graphics 'XP SHELXTL/PC, Siemens Analytical'
_computing_structure_refinement 'XL SHELXTL/PC, Siemens Analytical'
_computing_structure_solution
;

SIR97 - Altomare A., Burla M.C., Camalli M., Cascarano G.L., Giacovazzo C., 
Guagliardi A., Moliterni A.G.G., Polidori G.,Spagna R.
;
_diffrn_ambient_temperature 153(2)
_diffrn_measured_fraction_theta_full 0.995
_diffrn_measured_fraction_theta_max 0.995
_diffrn_measurement_device_type 'Nonius Kappa CCD'
_diffrn_measurement_method \w-scans
_diffrn_radiation_monochromator graphite
_diffrn_radiation_source 'fine-focus sealed tube'
_diffrn_radiation_type MoK\a
_diffrn_radiation_wavelength 0.71073
_diffrn_reflns_av_R_equivalents 0.0498
_diffrn_reflns_av_sigmaI/netI 0.0322
_diffrn_reflns_limit_h_max 24
_diffrn_reflns_limit_h_min -24
_diffrn_reflns_limit_k_max 15
_diffrn_reflns_limit_k_min -15
_diffrn_reflns_limit_l_max 19
_diffrn_reflns_limit_l_min -17
_diffrn_reflns_number 20443
_diffrn_reflns_theta_full 27.39
_diffrn_reflns_theta_max 27.39
_diffrn_reflns_theta_min 2.39
_exptl_absorpt_coefficient_mu 1.631
_exptl_absorpt_correction_T_max 0.830
_exptl_absorpt_correction_T_min 0.719
_exptl_absorpt_correction_type gaussian
_exptl_absorpt_process_details 'XPrep, SHELXTL/PC, Siemens Analytical'
_exptl_crystal_colour yellow
_exptl_crystal_density_diffrn 1.791
_exptl_crystal_density_method 'not measured'
_exptl_crystal_description prisms
_exptl_crystal_F_000 1648
_exptl_crystal_size_max 0.19
_exptl_crystal_size_mid 0.18
_exptl_crystal_size_min 0.11
_refine_diff_density_max 0.807
_refine_diff_density_min -0.690
_refine_diff_density_rms 0.104
_refine_ls_extinction_coef 0.00033(8)
_refine_ls_extinction_expression Fc^*^=kFc[1+0.001xFc^2^\l^3^/sin(2\q)]^-1/4^
_refine_ls_extinction_method SHELXL
_refine_ls_goodness_of_fit_ref 1.090
_refine_ls_hydrogen_treatment refall
_refine_ls_matrix_type full
_refine_ls_number_parameters 245
_refine_ls_number_reflns 3464
_refine_ls_number_restraints 0
_refine_ls_restrained_S_all 1.090
_refine_ls_R_factor_all 0.0327
_refine_ls_R_factor_gt 0.0249
_refine_ls_shift/su_max 0.033
_refine_ls_shift/su_mean 0.002
_refine_ls_structure_factor_coef Fsqd
_refine_ls_weighting_details 'calc w=1/[\s^2^(Fo^2^)+(0.0234P)^2^+3.9481P] where P=(Fo^2^+2Fc^2^)/3'
_refine_ls_weighting_scheme calc
_refine_ls_wR_factor_gt 0.0552
_refine_ls_wR_factor_ref 0.0582
_reflns_number_gt 3002
_reflns_number_total 3464
_reflns_threshold_expression >2sigma(I)
_cod_data_source_file structures.cif
_cod_data_source_block 2clrh
_cod_depositor_comments
;
The following automatic conversions were performed:

'_symmetry_cell_setting' value 'Monoclinic' changed to 'monoclinic'
according to /home/saulius/struct/CIF-dictionaries/cif_core.dic
dictionary named 'cif_core.dic' version 2.4.1 from
2010-06-29.

'_exptl_absorpt_correction_type' value 'Gaussian'
changed to 'gaussian' according to
/home/saulius/struct/CIF-dictionaries/cif_core.dic dictionary named
'cif_core.dic' version 2.4.1 from 2010-06-29.

Automatic conversion script
Id: cif_fix_values 1715 2011-07-08 13:25:40Z adriana 
;
_cod_original_sg_symbol_H-M C2/c
_cod_database_code 4074108

loop_
_symmetry_equiv_pos_as_xyz
'x, y, z'
'-x, y, -z+1/2'
'x+1/2, y+1/2, z'
'-x+1/2, y+1/2, -z+1/2'
'-x, -y, -z'
'x, -y, z-1/2'
'-x+1/2, -y+1/2, -z'
'x+1/2, -y+1/2, z-1/2'

loop_
_atom_site_label
_atom_site_type_symbol
_atom_site_fract_x
_atom_site_fract_y
_atom_site_fract_z
_atom_site_U_iso_or_equiv
_atom_site_adp_type
_atom_site_occupancy
_atom_site_symmetry_multiplicity
_atom_site_calc_flag
Rh1 Rh 0.780642(9) 0.539568(14) 0.640651(11) 0.01790(8) Uani 1 1 d
Cl1 Cl 0.80869(3) 0.70088(5) 0.74073(4) 0.02716(14) Uani 1 1 d
Cl2 Cl 0.46800(3) 0.58957(6) 0.61941(5) 0.03309(15) Uani 1 1 d
Cl3 Cl 0.47581(3) 0.73487(5) 0.42182(4) 0.03369(15) Uani 1 1 d
N1 N 0.61738(10) 0.55638(14) 0.63605(13) 0.0190(4) Uani 1 1 d
N2 N 0.62209(10) 0.64656(15) 0.51378(13) 0.0201(4) Uani 1 1 d
C1 C 0.66625(12) 0.58228(18) 0.59147(15) 0.0192(4) Uani 1 1 d
C2 C 0.54463(12) 0.60475(18) 0.58663(16) 0.0216(5) Uani 1 1 d
C3 C 0.54751(12) 0.66133(19) 0.51070(16) 0.0227(5) Uani 1 1 d
C4 C 0.64197(18) 0.4938(2) 0.72715(19) 0.0279(5) Uani 1 1 d
H4A H 0.650(2) 0.536(3) 0.778(3) 0.059(11) Uiso 1 1 d
H4B H 0.681(2) 0.456(3) 0.736(3) 0.070(13) Uiso 1 1 d
H4C H 0.610(2) 0.443(3) 0.724(3) 0.068(12) Uiso 1 1 d
C5 C 0.64990(15) 0.6958(2) 0.44390(19) 0.0289(5) Uani 1 1 d
C1A C 0.75656(14) 0.3731(2) 0.58768(18) 0.0272(5) Uani 1 1 d
C2A C 0.76084(14) 0.4433(2) 0.51478(18) 0.0269(5) Uani 1 1 d
C3A C 0.82965(16) 0.4528(3) 0.4861(2) 0.0347(6) Uani 1 1 d
C4A C 0.90942(16) 0.4577(3) 0.5748(2) 0.0341(6) Uani 1 1 d
C5A C 0.90456(13) 0.5159(2) 0.66216(18) 0.0273(5) Uani 1 1 d
C6A C 0.89253(13) 0.4638(2) 0.73673(18) 0.0268(5) Uani 1 1 d
C7A C 0.87829(16) 0.3412(2) 0.7432(2) 0.0356(6) Uani 1 1 d
C8A C 0.82079(16) 0.2921(2) 0.6463(2) 0.0341(6) Uani 1 1 d
H5A H 0.7006(16) 0.666(2) 0.4543(17) 0.028(7) Uiso 1 1 d
H5B H 0.6106(16) 0.681(2) 0.377(2) 0.038(7) Uiso 1 1 d
H5C H 0.6532(16) 0.777(3) 0.452(2) 0.039(8) Uiso 1 1 d
H1AA H 0.7052(16) 0.357(2) 0.5832(17) 0.030(7) Uiso 1 1 d
H2AA H 0.7128(15) 0.466(2) 0.4665(19) 0.024(6) Uiso 1 1 d
H3AA H 0.8208(16) 0.523(2) 0.444(2) 0.029(7) Uiso 1 1 d
H3AB H 0.8292(15) 0.397(2) 0.4444(19) 0.033(7) Uiso 1 1 d
H4AA H 0.9458(16) 0.497(2) 0.5574(19) 0.030(7) Uiso 1 1 d
H4AB H 0.9303(16) 0.386(3) 0.5917(19) 0.038(8) Uiso 1 1 d
H5AA H 0.9233(15) 0.591(2) 0.6732(19) 0.032(7) Uiso 1 1 d
H6AA H 0.9040(15) 0.504(2) 0.7948(19) 0.023(6) Uiso 1 1 d
H7AA H 0.8560(16) 0.334(2) 0.795(2) 0.040(8) Uiso 1 1 d
H7AB H 0.9255(16) 0.303(2) 0.7624(18) 0.032(7) Uiso 1 1 d
H8AA H 0.8485(16) 0.269(2) 0.6065(19) 0.034(7) Uiso 1 1 d
H8AB H 0.8004(17) 0.231(3) 0.661(2) 0.043(8) Uiso 1 1 d

loop_
_atom_site_aniso_label
_atom_site_aniso_U_11
_atom_site_aniso_U_22
_atom_site_aniso_U_33
_atom_site_aniso_U_23
_atom_site_aniso_U_13
_atom_site_aniso_U_12
Rh1 0.01424(10) 0.01803(11) 0.01856(11) -0.00091(6) 0.00365(7) 0.00069(6)
Cl1 0.0294(3) 0.0245(3) 0.0262(3) -0.0085(2) 0.0098(2) -0.0059(2)
Cl2 0.0228(3) 0.0405(4) 0.0408(3) -0.0061(3) 0.0179(3) -0.0014(3)
Cl3 0.0226(3) 0.0351(3) 0.0338(3) 0.0065(3) 0.0016(2) 0.0093(2)
N1 0.0190(9) 0.0177(9) 0.0198(9) 0.0002(7) 0.0073(7) 0.0015(7)
N2 0.0170(9) 0.0202(9) 0.0211(9) 0.0020(7) 0.0056(7) 0.0021(7)
C1 0.0178(10) 0.0176(10) 0.0199(10) -0.0029(9) 0.0054(8) -0.0012(8)
C2 0.0156(10) 0.0225(11) 0.0257(11) -0.0061(9) 0.0075(9) -0.0014(9)
C3 0.0161(10) 0.0216(11) 0.0245(11) -0.0020(9) 0.0020(9) 0.0033(9)
C4 0.0313(14) 0.0270(13) 0.0256(13) 0.0040(11) 0.0116(11) 0.0012(12)
C5 0.0249(13) 0.0318(14) 0.0298(13) 0.0082(11) 0.0107(11) 0.0001(11)
C1A 0.0223(12) 0.0205(12) 0.0382(14) -0.0091(10) 0.0115(10) -0.0026(9)
C2A 0.0215(12) 0.0309(13) 0.0252(12) -0.0096(10) 0.0062(10) 0.0002(10)
C3A 0.0328(14) 0.0420(17) 0.0332(14) -0.0098(13) 0.0173(12) -0.0015(12)
C4A 0.0234(13) 0.0386(16) 0.0451(16) -0.0028(12) 0.0188(12) 0.0021(11)
C5A 0.0123(10) 0.0294(13) 0.0352(13) 0.0010(11) 0.0044(9) 0.0000(9)
C6A 0.0149(11) 0.0299(13) 0.0277(13) 0.0032(11) 0.0003(9) 0.0058(9)
C7A 0.0270(13) 0.0292(14) 0.0454(16) 0.0108(12) 0.0093(12) 0.0107(11)
C8A 0.0321(14) 0.0201(13) 0.0523(17) 0.0002(12) 0.0191(13) 0.0024(11)

loop_
_atom_type_symbol
_atom_type_description
_atom_type_scat_dispersion_real
_atom_type_scat_dispersion_imag
_atom_type_scat_source
C C 0.0033 0.0016 'International Tables Vol C Tables 4.2.6.8 and 6.1.1.4'
H H 0.0000 0.0000 'International Tables Vol C Tables 4.2.6.8 and 6.1.1.4'
N N 0.0061 0.0033 'International Tables Vol C Tables 4.2.6.8 and 6.1.1.4'
Cl Cl 0.1484 0.1585 'International Tables Vol C Tables 4.2.6.8 and 6.1.1.4'
Rh Rh -1.1178 0.9187 'International Tables Vol C Tables 4.2.6.8 and 6.1.1.4'

loop_
_geom_angle_atom_site_label_1
_geom_angle_atom_site_label_2
_geom_angle_atom_site_label_3
_geom_angle
C1 Rh1 C2A 92.10(9)
C1 Rh1 C1A 94.02(9)
C2A Rh1 C1A 38.69(10)
C1 Rh1 C6A 158.01(9)
C2A Rh1 C6A 97.60(10)
C1A Rh1 C6A 81.68(9)
C1 Rh1 C5A 165.79(9)
C2A Rh1 C5A 81.71(9)
C1A Rh1 C5A 89.12(9)
C6A Rh1 C5A 36.20(9)
C1 Rh1 Cl1 87.31(6)
C2A Rh1 Cl1 157.51(7)
C1A Rh1 Cl1 163.77(7)
C6A Rh1 Cl1 91.04(7)
C5A Rh1 Cl1 93.53(7)
C1 N1 C2 110.45(18)
C1 N1 C4 123.5(2)
C2 N1 C4 125.8(2)
C1 N2 C3 110.84(18)
C1 N2 C5 124.73(19)
C3 N2 C5 124.41(19)
N2 C1 N1 104.55(18)
N2 C1 Rh1 129.84(16)
N1 C1 Rh1 125.48(15)
C3 C2 N1 107.31(19)
C3 C2 Cl2 128.61(18)
N1 C2 Cl2 124.08(17)
C2 C3 N2 106.85(19)
C2 C3 Cl3 129.38(18)
N2 C3 Cl3 123.74(17)
N1 C4 H4A 113(2)
N1 C4 H4B 111(3)
H4A C4 H4B 110(3)
N1 C4 H4C 112(3)
H4A C4 H4C 109(3)
H4B C4 H4C 101(3)
N2 C5 H5A 110.1(15)
N2 C5 H5B 108.2(16)
H5A C5 H5B 112(2)
N2 C5 H5C 110.0(16)
H5A C5 H5C 110(2)
H5B C5 H5C 107(2)
C2A C1A C8A 123.6(2)
C2A C1A Rh1 69.77(13)
C8A C1A Rh1 112.91(16)
C2A C1A H1AA 116.0(15)
C8A C1A H1AA 116.6(16)
Rh1 C1A H1AA 105.8(15)
C1A C2A C3A 125.8(2)
C1A C2A Rh1 71.54(13)
C3A C2A Rh1 110.34(16)
C1A C2A H2AA 116.0(15)
C3A C2A H2AA 114.7(15)
Rh1 C2A H2AA 107.0(15)
C2A C3A C4A 113.2(2)
C2A C3A H3AA 107.0(15)
C4A C3A H3AA 110.8(15)
C2A C3A H3AB 111.1(17)
C4A C3A H3AB 110.6(17)
H3AA C3A H3AB 104(2)
C5A C4A C3A 112.6(2)
C5A C4A H4AA 107.9(17)
C3A C4A H4AA 109.4(17)
C5A C4A H4AB 111.0(17)
C3A C4A H4AB 110.3(17)
H4AA C4A H4AB 105(2)
C6A C5A C4A 125.0(2)
C6A C5A Rh1 70.95(13)
C4A C5A Rh1 110.85(16)
C6A C5A H5AA 117.3(15)
C4A C5A H5AA 116.1(15)
Rh1 C5A H5AA 101.0(16)
C5A C6A C7A 126.1(3)
C5A C6A Rh1 72.85(13)
C7A C6A Rh1 107.55(16)
C5A C6A H6AA 117.5(16)
C7A C6A H6AA 115.2(15)
Rh1 C6A H6AA 101.0(15)
C6A C7A C8A 113.0(2)
C6A C7A H7AA 105.6(16)
C8A C7A H7AA 109.7(16)
C6A C7A H7AB 109.2(17)
C8A C7A H7AB 108.6(16)
H7AA C7A H7AB 111(2)
C1A C8A C7A 112.8(2)
C1A C8A H8AA 108.7(16)
C7A C8A H8AA 110.1(16)
C1A C8A H8AB 110.7(19)
C7A C8A H8AB 107.1(19)
H8AA C8A H8AB 107(2)

loop_
_geom_bond_atom_site_label_1
_geom_bond_atom_site_label_2
_geom_bond_distance
Rh1 C1 2.021(2)
Rh1 C2A 2.106(2)
Rh1 C1A 2.129(2)
Rh1 C6A 2.195(2)
Rh1 C5A 2.218(2)
Rh1 Cl1 2.3706(6)
Cl2 C2 1.696(2)
Cl3 C3 1.700(2)
N1 C1 1.363(3)
N1 C2 1.383(3)
N1 C4 1.455(3)
N2 C1 1.358(3)
N2 C3 1.384(3)
N2 C5 1.463(3)
C2 C3 1.340(3)
C4 H4A 0.88(4)
C4 H4B 0.82(4)
C4 H4C 0.85(4)
C5 H5A 0.96(3)
C5 H5B 0.98(3)
C5 H5C 0.98(3)
C1A C2A 1.403(4)
C1A C8A 1.515(4)
C1A H1AA 0.95(3)
C2A C3A 1.512(4)
C2A H2AA 0.94(3)
C3A C4A 1.541(4)
C3A H3AA 1.03(3)
C3A H3AB 0.91(3)
C4A C5A 1.512(4)
C4A H4AA 0.94(3)
C4A H4AB 0.94(3)
C5A C6A 1.371(4)
C5A H5AA 0.96(3)
C6A C7A 1.505(4)
C6A H6AA 0.94(3)
C7A C8A 1.527(4)
C7A H7AA 1.01(3)
C7A H7AB 0.93(3)
C8A H8AA 0.97(3)
C8A H8AB 0.89(3)

loop_
_geom_torsion_atom_site_label_1
_geom_torsion_atom_site_label_2
_geom_torsion_atom_site_label_3
_geom_torsion_atom_site_label_4
_geom_torsion
C3 N2 C1 N1 0.6(2)
C5 N2 C1 N1 179.4(2)
C3 N2 C1 Rh1 -175.46(16)
C5 N2 C1 Rh1 3.3(3)
C2 N1 C1 N2 -0.4(2)
C4 N1 C1 N2 -175.9(2)
C2 N1 C1 Rh1 175.93(15)
C4 N1 C1 Rh1 0.4(3)
C2A Rh1 C1 N2 -67.0(2)
C1A Rh1 C1 N2 -105.7(2)
C6A Rh1 C1 N2 176.6(2)
C5A Rh1 C1 N2 -3.3(5)
Cl1 Rh1 C1 N2 90.5(2)
C2A Rh1 C1 N1 117.62(19)
C1A Rh1 C1 N1 78.91(19)
C6A Rh1 C1 N1 1.2(4)
C5A Rh1 C1 N1 -178.7(3)
Cl1 Rh1 C1 N1 -84.89(18)
C1 N1 C2 C3 0.0(2)
C4 N1 C2 C3 175.4(2)
C1 N1 C2 Cl2 179.03(16)
C4 N1 C2 Cl2 -5.5(3)
N1 C2 C3 N2 0.4(2)
Cl2 C2 C3 N2 -178.59(17)
N1 C2 C3 Cl3 178.16(17)
Cl2 C2 C3 Cl3 -0.8(3)
C1 N2 C3 C2 -0.6(3)
C5 N2 C3 C2 -179.4(2)
C1 N2 C3 Cl3 -178.58(16)
C5 N2 C3 Cl3 2.7(3)
C1 Rh1 C1A C2A 88.34(15)
C6A Rh1 C1A C2A -113.36(15)
C5A Rh1 C1A C2A -77.79(15)
Cl1 Rh1 C1A C2A -177.45(19)
C1 Rh1 C1A C8A -152.72(19)
C2A Rh1 C1A C8A 118.9(2)
C6A Rh1 C1A C8A 5.58(19)
C5A Rh1 C1A C8A 41.2(2)
Cl1 Rh1 C1A C8A -58.5(3)
C8A C1A C2A C3A -2.5(4)
Rh1 C1A C2A C3A 102.2(2)
C8A C1A C2A Rh1 -104.7(2)
C1 Rh1 C2A C1A -93.81(15)
C6A Rh1 C2A C1A 66.41(15)
C5A Rh1 C2A C1A 99.04(15)
Cl1 Rh1 C2A C1A 178.14(14)
C1 Rh1 C2A C3A 143.90(19)
C1A Rh1 C2A C3A -122.3(2)
C6A Rh1 C2A C3A -55.88(19)
C5A Rh1 C2A C3A -23.25(18)
Cl1 Rh1 C2A C3A 55.9(3)
C1A C2A C3A C4A -44.0(4)
Rh1 C2A C3A C4A 37.5(3)
C2A C3A C4A C5A -32.8(3)
C3A C4A C5A C6A 93.2(3)
C3A C4A C5A Rh1 12.4(3)
C1 Rh1 C5A C6A 179.9(3)
C2A Rh1 C5A C6A -115.17(17)
C1A Rh1 C5A C6A -77.05(16)
Cl1 Rh1 C5A C6A 86.93(15)
C1 Rh1 C5A C4A -58.9(4)
C2A Rh1 C5A C4A 5.99(19)
C1A Rh1 C5A C4A 44.12(19)
C6A Rh1 C5A C4A 121.2(3)
Cl1 Rh1 C5A C4A -151.91(18)
C4A C5A C6A C7A -3.1(4)
Rh1 C5A C6A C7A 99.5(2)
C4A C5A C6A Rh1 -102.6(2)
C1 Rh1 C6A C5A -180.0(2)
C2A Rh1 C6A C5A 64.62(16)
C1A Rh1 C6A C5A 100.00(16)
Cl1 Rh1 C6A C5A -94.56(15)
C1 Rh1 C6A C7A 56.7(3)
C2A Rh1 C6A C7A -58.7(2)
C1A Rh1 C6A C7A -23.32(19)
C5A Rh1 C6A C7A -123.3(3)
Cl1 Rh1 C6A C7A 142.12(18)
C5A C6A C7A C8A -43.5(3)
Rh1 C6A C7A C8A 37.7(3)
C2A C1A C8A C7A 93.7(3)
Rh1 C1A C8A C7A 13.5(3)
C6A C7A C8A C1A -34.9(3)
